data_7059589
loop_
_publ_author_name
'Bano, Kulsum'
'Anga, Srinivas'
'Jain, Archana'
'Nayek, Hari Pada'
'Panda, Tarun K.'

_publ_section_title
;
 Hydroamination of isocyanates and isothiocyanates by alkaline earth metal
 initiators supported by a bulky iminopyrrolyl ligand
;
_journal_issue 22
_journal_name_full 'New Journal of Chemistry'
_journal_page_first 9419
_journal_page_last 9428
_journal_paper_doi 10.1039/D0NJ01509A
_journal_volume 44
_journal_year 2020
_chemical_formula_moiety 'C64 H52 Ba N6'
_chemical_formula_sum 'C64 H52 Ba N6'
_chemical_formula_weight 1042.493
_space_group_crystal_system monoclinic
_space_group_IT_number 14
_space_group_name_Hall '-P 2ybc'
_space_group_name_H-M_alt 'P 1 21/c 1'
_symmetry_Int_Tables_number 14
_audit_creation_date 2020-04-21
_audit_creation_method
;
Olex2 1.3-dev
(compiled 2020.03.26 svn.re84ffbc8 for OlexSys, GUI svn.r5830)
;
_audit_update_record
;
2020-05-03 deposited with the CCDC.	2020-05-06 downloaded from the CCDC.
;
_cell_angle_alpha 90
_cell_angle_beta 125.423(2)
_cell_angle_gamma 90
_cell_formula_units_Z 4
_cell_length_a 12.0821(2)
_cell_length_b 26.7914(7)
_cell_length_c 19.1056(4)
_cell_measurement_reflns_used 9011
_cell_measurement_temperature 150(2)
_cell_measurement_theta_max 71.2470
_cell_measurement_theta_min 3.2740
_cell_volume 5039.6(2)
_computing_cell_refinement
'CrysAlisPro, Agilent Technologies,Version 1.171.35.19 (release 27-10-2011CrysAlis171 .NET)(compiled Oct 27'
_computing_data_collection
'CrysAlisPro, Agilent Technologies,Version 1.171.35.19 (release 27-10-2011CrysAlis171 .NET)(compiled Oct 27'
_computing_data_reduction
'CrysAlisPro, Agilent Technologies,Version 1.171.35.19 (release 27-10-2011CrysAlis171 .NET)(compiled Oct 27'
_computing_molecular_graphics 'Olex2 1.3-dev (Dolomanov et al., 2009)'
_computing_publication_material 'Olex2 1.3-dev (Dolomanov et al., 2009)'
_computing_structure_refinement 'olex2.refine 1.3-dev (Bourhis et al., 2015)'
_computing_structure_solution 'SHELXL-2014/7 (Sheldrick, 2014)'
_diffrn_ambient_temperature 150(2)
_diffrn_measured_fraction_theta_full 0.9993
_diffrn_measured_fraction_theta_max 0.9826
_diffrn_measurement_device_type 'SuperNova, Dual, Cu at zero, Eos'
_diffrn_radiation_type 'Cu K\a'
_diffrn_radiation_wavelength 1.54184
_diffrn_reflns_av_R_equivalents 0.0277
_diffrn_reflns_av_unetI/netI 0.0378
_diffrn_reflns_Laue_measured_fraction_full 0.9993
_diffrn_reflns_Laue_measured_fraction_max 0.9826
_diffrn_reflns_limit_h_max 12
_diffrn_reflns_limit_h_min -14
_diffrn_reflns_limit_k_max 32
_diffrn_reflns_limit_k_min -31
_diffrn_reflns_limit_l_max 22
_diffrn_reflns_limit_l_min -23
_diffrn_reflns_number 19646
_diffrn_reflns_point_group_measured_fraction_full 0.9993
_diffrn_reflns_point_group_measured_fraction_max 0.9826
_diffrn_reflns_theta_full 67.6840
_diffrn_reflns_theta_max 71.28
_diffrn_reflns_theta_min 3.28
_exptl_absorpt_coefficient_mu 6.495
_exptl_absorpt_correction_T_max 1.00000
_exptl_absorpt_correction_T_min 0.64681
_exptl_absorpt_correction_type multi-scan
_exptl_crystal_colour yellow
_exptl_crystal_colour_primary yellow
_exptl_crystal_density_diffrn 1.374
_exptl_crystal_description block
_exptl_crystal_F_000 2140.374
_exptl_crystal_size_max 0.35
_exptl_crystal_size_mid 0.32
_exptl_crystal_size_min 0.25
_refine_diff_density_max 0.9313
_refine_diff_density_min -1.1619
_refine_diff_density_rms 0.0753
_refine_ls_d_res_high 0.8140
_refine_ls_d_res_low 13.4612
_refine_ls_extinction_expression Fc^*^=kFc[1+0.001xFc^2^\l^3^/sin(2\q)]^-1/4^
_refine_ls_goodness_of_fit_ref 1.0571
_refine_ls_hydrogen_treatment constr
_refine_ls_matrix_type full
_refine_ls_number_constraints 129
_refine_ls_number_parameters 777
_refine_ls_number_reflns 9611
_refine_ls_number_restraints 9
_refine_ls_restrained_S_all 1.0565
_refine_ls_R_factor_all 0.0440
_refine_ls_R_factor_gt 0.0369
_refine_ls_shift/su_max 0.0001
_refine_ls_shift/su_mean 0.0000
_refine_ls_structure_factor_coef Fsqd
_refine_ls_weighting_details 'w=1/[\s^2^(Fo^2^)+(0.0529P)^2^+0.8370P] where P=(Fo^2^+2Fc^2^)/3'
_refine_ls_weighting_scheme calc
_refine_ls_wR_factor_gt 0.0922
_refine_ls_wR_factor_ref 0.0983
_reflns_Friedel_coverage 0.0
_reflns_limit_h_max 12
_reflns_limit_h_min -14
_reflns_limit_k_max 32
_reflns_limit_k_min 0
_reflns_limit_l_max 23
_reflns_limit_l_min 0
_reflns_number_gt 8371
_reflns_number_total 9611
_reflns_threshold_expression I>=2u(I)
_cod_data_source_file d0nj01509a2.cif
_cod_data_source_block 6
_cod_depositor_comments
;Adding full bibliography for 7059585--7059589.cif.

 Adding full bibliography for 7059585--7059589.cif.
;
_cod_database_code 7059589
_olex2_refinement_description
;
1. Fixed Uiso
 At 1.2 times of:
  All C(H) groups
2. Restrained distances
 Ba1-N5 \\sim Ba1-N5A
 with sigma of 0.02
3. Rigid bond restraints
 C37B, N5A, N5, C37A, C33
 with sigma for 1-2 distances of 0.001 and sigma for 1-3 distances of 0.001
4. Others
 Sof(N5A)=1-FVAR(1)
 Sof(N5)=FVAR(1)
 Fixed Sof: C37B(0.5) H37B(0.5) C39A(0.5) H39A(0.5) C40(0.5) C41(0.5) H41(0.5)
 C42(0.5) H42(0.5) C43(0.5) H43(0.5) C44(0.5) H44(0.5) C45(0.5) H45(0.5)
 C47(0.5) C46(0.5) H46(0.5) C51(0.5) H51(0.5) C50(0.5) H50(0.5) C49(0.5)
 H49(0.5) C48(0.5) H48(0.5) C39B(0.5) H39B(0.5) C40A(0.5) C41A(0.5) H41A(0.5)
 C42A(0.5) H42A(0.5) C43A(0.5) H43A(0.5) C44A(0.5) H44A(0.5) C45A(0.5)
 H45A(0.5) C46A(0.5) H46A(0.5) C47A(0.5) C48A(0.5) H48A(0.5) C49A(0.5)
 H49A(0.5) C50A(0.5) H50A(0.5) C51A(0.5) H51A(0.5) C37A(0.5) H37A(0.5)
5.a Ternary CH refined with riding coordinates:
 C7(H7), C20(H20), C39A(H39A), C52(H52), C39B(H39B)
5.b Aromatic/amide H refined with riding coordinates:
 C2(H2), C3(H3), C5(H5), C6(H6), C9(H9), C10(H10), C11(H11), C12(H12),
 C13(H13), C15(H15), C16(H16), C17(H17), C18(H18), C19(H19), C22(H22), C23(H23),
  C24(H24), C25(H25), C26(H26), C28(H28), C29(H29), C30(H30), C31(H31),
 C32(H32), C34(H34), C35(H35), C37B(H37B), C38(H38), C41(H41), C42(H42),
 C43(H43), C44(H44), C45(H45), C46(H46), C51(H51), C50(H50), C49(H49), C48(H48),
  C54(H54), C55(H55), C56(H56), C57(H57), C58(H58), C60(H60), C61(H61),
 C62(H62), C63(H63), C64(H64), C41A(H41A), C42A(H42A), C43A(H43A), C44A(H44A),
 C45A(H45A), C46A(H46A), C48A(H48A), C49A(H49A), C50A(H50A), C51A(H51A),
 C37A(H37A)
;
_olex2_submission_special_instructions 'No special instructions were received'

loop_
_space_group_symop_id
_space_group_symop_operation_xyz
1 x,y,z
2 -x,y+1/2,-z+1/2
3 -x,-y,-z
4 x,-y-1/2,z-1/2

loop_
_atom_site_label
_atom_site_type_symbol
_atom_site_fract_x
_atom_site_fract_y
_atom_site_fract_z
_atom_site_U_iso_or_equiv
_atom_site_adp_type
_atom_site_occupancy
_atom_site_refinement_flags_posn
_atom_site_refinement_flags_adp
_atom_site_disorder_group
Ba1 Ba -0.575073(18) -0.122231(6) 0.224914(11) 0.04143(7) Uani 1.000000 D . .
N1 N -0.6284(2) -0.02573(9) 0.19922(15) 0.0381(5) Uani 1.000000 . . .
N2 N -0.7099(3) -0.07557(9) 0.04708(15) 0.0399(5) Uani 1.000000 . . .
N3 N -0.5096(2) -0.05278(9) 0.36859(15) 0.0379(5) Uani 1.000000 . . .
N4 N -0.5277(3) -0.21888(9) 0.22042(16) 0.0422(5) Uani 1.000000 . . .
N5 N -0.7482(8) -0.1970(2) 0.2171(10) 0.035(2) Uani 0.44(3) D U 1
N6 N -0.3012(2) -0.16266(9) 0.27562(17) 0.0436(6) Uani 1.000000 . . .
C1 C -0.6839(3) -0.00080(11) 0.12453(19) 0.0412(6) Uani 1.000000 . . .
C2 C -0.6962(4) 0.05052(11) 0.1354(2) 0.0526(8) Uani 1.000000 . . .
H2 H -0.7306(4) 0.07589(11) 0.0930(2) 0.0631(9) Uiso 1.000000 R . .
C3 C -0.6479(4) 0.05630(12) 0.2205(2) 0.0528(8) Uani 1.000000 . . .
H3 H -0.6434(4) 0.08648(12) 0.2482(2) 0.0633(10) Uiso 1.000000 R . .
C4 C -0.6067(3) 0.00859(11) 0.25821(19) 0.0424(6) Uani 1.000000 . . .
C5 C -0.7270(3) -0.02827(11) 0.04769(19) 0.0425(6) Uani 1.000000 . . .
H5 H -0.7701(3) -0.01053(11) -0.00499(19) 0.0510(8) Uiso 1.000000 R . .
C6 C -0.5535(3) -0.00808(11) 0.34342(19) 0.0418(6) Uani 1.000000 . . .
H6 H -0.5505(3) 0.01465(11) 0.38263(19) 0.0502(8) Uiso 1.000000 R . .
C7 C -0.7724(3) -0.09797(11) -0.03873(18) 0.0414(6) Uani 1.000000 . . .
H7 H -0.8263(3) -0.07140(11) -0.08254(18) 0.0497(7) Uiso 1.000000 R . .
C8 C -0.6676(3) -0.11746(11) -0.0522(2) 0.0427(7) Uani 1.000000 . . .
C9 C -0.5313(4) -0.11792(17) 0.0104(3) 0.0717(12) Uani 1.000000 . . .
H9 H -0.4974(4) -0.10619(17) 0.0664(3) 0.0861(14) Uiso 1.000000 R . .
C10 C -0.4413(4) -0.1356(2) -0.0075(3) 0.0893(15) Uani 1.000000 . . .
H10 H -0.3465(4) -0.1355(2) 0.0365(3) 0.1072(18) Uiso 1.000000 R . .
C11 C -0.4875(4) -0.15287(15) -0.0870(3) 0.0665(10) Uani 1.000000 . . .
H11 H -0.4256(4) -0.16516(15) -0.0984(3) 0.0798(12) Uiso 1.000000 R . .
C12 C -0.6237(4) -0.15240(13) -0.1503(2) 0.0569(9) Uani 1.000000 . . .
H12 H -0.6567(4) -0.16395(13) -0.2062(2) 0.0683(10) Uiso 1.000000 R . .
C13 C -0.7137(4) -0.13522(12) -0.1334(2) 0.0512(7) Uani 1.000000 . . .
H13 H -0.8083(4) -0.13551(12) -0.1778(2) 0.0614(9) Uiso 1.000000 R . .
C14 C -0.8708(3) -0.13893(11) -0.0520(2) 0.0433(6) Uani 1.000000 . . .
C15 C -1.0088(3) -0.12830(12) -0.0981(2) 0.0472(7) Uani 1.000000 . . .
H15 H -1.0410(3) -0.09586(12) -0.1212(2) 0.0566(8) Uiso 1.000000 R . .
C16 C -1.1001(4) -0.16507(13) -0.1104(2) 0.0559(8) Uani 1.000000 . . .
H16 H -1.1941(4) -0.15756(13) -0.1413(2) 0.0671(10) Uiso 1.000000 R . .
C17 C -1.0539(4) -0.21238(14) -0.0778(3) 0.0677(10) Uani 1.000000 . . .
H17 H -1.1161(4) -0.23764(14) -0.0868(3) 0.0813(12) Uiso 1.000000 R . .
C18 C -0.9178(4) -0.22276(14) -0.0324(3) 0.0710(12) Uani 1.000000 . . .
H18 H -0.8863(4) -0.25540(14) -0.0101(3) 0.0851(14) Uiso 1.000000 R . .
C19 C -0.8254(4) -0.18641(12) -0.0184(2) 0.0557(8) Uani 1.000000 . . .
H19 H -0.7312(4) -0.19399(12) 0.0142(2) 0.0669(10) Uiso 1.000000 R . .
C20 C -0.4677(3) -0.06674(11) 0.45541(18) 0.0396(6) Uani 1.000000 . . .
H20 H -0.5161(3) -0.04435(11) 0.47132(18) 0.0475(7) Uiso 1.000000 R . .
C21 C -0.3153(3) -0.06052(11) 0.52283(19) 0.0413(6) Uani 1.000000 . . .
C22 C -0.2359(3) -0.03071(12) 0.5090(2) 0.0499(7) Uani 1.000000 . . .
H22 H -0.2759(3) -0.01440(12) 0.4553(2) 0.0599(9) Uiso 1.000000 R . .
C23 C -0.0979(4) -0.02445(14) 0.5733(2) 0.0569(8) Uani 1.000000 . . .
H23 H -0.0440(4) -0.00447(14) 0.5627(2) 0.0683(10) Uiso 1.000000 R . .
C24 C -0.0394(3) -0.04704(14) 0.6517(2) 0.0582(9) Uani 1.000000 . . .
H24 H 0.0544(3) -0.04220(14) 0.6957(2) 0.0699(10) Uiso 1.000000 R . .
C25 C -0.1168(3) -0.07675(13) 0.6667(2) 0.0556(8) Uani 1.000000 . . .
H25 H -0.0763(3) -0.09276(13) 0.7207(2) 0.0667(10) Uiso 1.000000 R . .
C26 C -0.2542(3) -0.08319(12) 0.60257(19) 0.0479(7) Uani 1.000000 . . .
H26 H -0.3074(3) -0.10342(12) 0.61339(19) 0.0574(8) Uiso 1.000000 R . .
C27 C -0.5141(3) -0.11990(11) 0.45194(18) 0.0406(6) Uani 1.000000 . . .
C28 C -0.6002(3) -0.13132(14) 0.4754(2) 0.0523(8) Uani 1.000000 . . .
H28 H -0.6311(3) -0.10556(14) 0.4943(2) 0.0628(9) Uiso 1.000000 R . .
C29 C -0.6421(4) -0.18046(16) 0.4713(2) 0.0631(10) Uani 1.000000 . . .
H29 H -0.6992(4) -0.18809(16) 0.4890(2) 0.0758(12) Uiso 1.000000 R . .
C30 C -0.6010(4) -0.21779(14) 0.4420(2) 0.0620(10) Uani 1.000000 . . .
H30 H -0.6304(4) -0.25112(14) 0.4388(2) 0.0744(12) Uiso 1.000000 R . .
C31 C -0.5170(4) -0.20684(13) 0.4169(2) 0.0541(8) Uani 1.000000 . . .
H31 H -0.4905(4) -0.23248(13) 0.3951(2) 0.0649(10) Uiso 1.000000 R . .
C32 C -0.4713(3) -0.15828(11) 0.42370(19) 0.0436(6) Uani 1.000000 . . .
H32 H -0.4102(3) -0.15119(11) 0.40890(19) 0.0523(8) Uiso 1.000000 R . .
C33 C -0.6225(3) -0.25552(11) 0.19249(19) 0.0410(6) Uani 1.000000 . U .
C34 C -0.5752(3) -0.30012(11) 0.1806(2) 0.0459(7) Uani 1.000000 . . .
H34 H -0.6211(3) -0.33130(11) 0.1627(2) 0.0551(8) Uiso 1.000000 R . .
C35 C -0.4479(4) -0.28961(12) 0.2002(2) 0.0554(8) Uani 1.000000 . . .
H35 H -0.3894(4) -0.31203(12) 0.1977(2) 0.0665(10) Uiso 1.000000 R . .
C36 C -0.4229(3) -0.23926(11) 0.2244(2) 0.0443(7) Uani 1.000000 . . .
C37B C -0.7580(9) -0.2435(3) 0.1621(4) 0.0372(14) Uani 0.500000 . U 2
H37B H -0.8268(9) -0.2684(3) 0.1373(4) 0.0447(17) Uiso 0.500000 R . 2
C38 C -0.3071(3) -0.20794(12) 0.2514(2) 0.0492(7) Uani 1.000000 . . .
H38 H -0.2342(3) -0.22104(12) 0.2512(2) 0.0590(9) Uiso 1.000000 R . .
C39A C -0.8540(6) -0.1819(2) 0.2282(4) 0.0420(13) Uani 0.500000 . . 1
H39A H -0.8086(6) -0.1820(2) 0.2916(4) 0.0505(15) Uiso 0.500000 R . 1
C40 C -0.9749(12) -0.2172(4) 0.1915(7) 0.038(2) Uani 0.500000 . . 1
C41 C -0.9687(11) -0.2542(5) 0.2435(6) 0.046(2) Uani 0.500000 . . 1
H41 H -0.8908(11) -0.2571(5) 0.3011(6) 0.055(3) Uiso 0.500000 R . 1
C42 C -1.0767(16) -0.2874(5) 0.2118(10) 0.052(3) Uani 0.500000 . . 1
H42 H -1.0690(16) -0.3144(5) 0.2464(10) 0.063(4) Uiso 0.500000 R . 1
C43 C -1.192(2) -0.2814(6) 0.1322(16) 0.057(4) Uani 0.500000 . . 1
H43 H -1.268(2) -0.3022(6) 0.1132(16) 0.069(4) Uiso 0.500000 R . 1
C44 C -1.1992(13) -0.2448(4) 0.0782(8) 0.063(3) Uani 0.500000 . . 1
H44 H -1.2782(13) -0.2416(4) 0.0210(8) 0.076(3) Uiso 0.500000 R . 1
C45 C -1.0908(15) -0.2132(5) 0.1082(10) 0.057(3) Uani 0.500000 . . 1
H45 H -1.0954(15) -0.1882(5) 0.0713(10) 0.069(3) Uiso 0.500000 R . 1
C47 C -0.8890(10) -0.1283(3) 0.2013(12) 0.040(2) Uani 0.500000 . . 1
C46 C -0.9252(9) -0.1116(5) 0.1218(9) 0.044(2) Uani 0.500000 . . 1
H46 H -0.9303(9) -0.1351(5) 0.0828(9) 0.053(2) Uiso 0.500000 R . 1
C51 C -0.9542(10) -0.0620(6) 0.0971(8) 0.058(2) Uani 0.500000 . . 1
H51 H -0.9813(10) -0.0514(6) 0.0418(8) 0.069(3) Uiso 0.500000 R . 1
C50 C -0.9421(13) -0.0289(5) 0.1556(15) 0.075(6) Uani 0.500000 . . 1
H50 H -0.9555(13) 0.0056(5) 0.1415(15) 0.090(7) Uiso 0.500000 R . 1
C49 C -0.913(2) -0.0429(9) 0.2307(19) 0.097(10) Uani 0.500000 . . 1
H49 H -0.913(2) -0.0193(9) 0.2676(19) 0.117(13) Uiso 0.500000 R . 1
C48 C -0.8801(11) -0.0934(8) 0.2557(7) 0.054(3) Uani 0.500000 . . 1
H48 H -0.8513(11) -0.1031(8) 0.3117(7) 0.065(4) Uiso 0.500000 R . 1
C52 C -0.1773(3) -0.13469(12) 0.3036(2) 0.0448(7) Uani 1.000000 . . .
H52 H -0.1300(3) -0.15202(12) 0.2815(2) 0.0538(8) Uiso 1.000000 R . .
C53 C -0.2222(3) -0.08334(12) 0.2624(2) 0.0440(7) Uani 1.000000 . . .
C54 C -0.2772(3) -0.04913(13) 0.2886(2) 0.0529(8) Uani 1.000000 . . .
H54 H -0.2776(3) -0.05662(13) 0.3371(2) 0.0635(10) Uiso 1.000000 R . .
C55 C -0.3315(4) -0.00430(14) 0.2460(3) 0.0680(11) Uani 1.000000 . . .
H55 H -0.3689(4) 0.01862(14) 0.2650(3) 0.0816(13) Uiso 1.000000 R . .
C56 C -0.3310(4) 0.00666(18) 0.1765(3) 0.0846(15) Uani 1.000000 . . .
H56 H -0.3707(4) 0.03685(18) 0.1458(3) 0.1016(18) Uiso 1.000000 R . .
C57 C -0.2737(5) -0.0256(2) 0.1513(3) 0.0856(15) Uani 1.000000 . . .
H57 H -0.2713(5) -0.0171(2) 0.1040(3) 0.1028(18) Uiso 1.000000 R . .
C58 C -0.2181(4) -0.07124(16) 0.1937(2) 0.0648(10) Uani 1.000000 . . .
H58 H -0.1784(4) -0.09344(16) 0.1754(2) 0.0778(12) Uiso 1.000000 R . .
C59 C -0.0807(3) -0.13177(11) 0.4014(2) 0.0421(6) Uani 1.000000 . . .
C60 C -0.1088(3) -0.15437(12) 0.4550(2) 0.0497(7) Uani 1.000000 . . .
H60 H -0.1907(3) -0.17268(12) 0.4308(2) 0.0596(9) Uiso 1.000000 R . .
C61 C -0.0185(4) -0.15036(13) 0.5432(2) 0.0557(8) Uani 1.000000 . . .
H61 H -0.0393(4) -0.16568(13) 0.5791(2) 0.0668(10) Uiso 1.000000 R . .
C62 C 0.1017(4) -0.12430(13) 0.5797(2) 0.0555(8) Uani 1.000000 . . .
H62 H 0.1632(4) -0.12141(13) 0.6403(2) 0.0666(10) Uiso 1.000000 R . .
C63 C 0.1312(3) -0.10265(15) 0.5272(2) 0.0571(8) Uani 1.000000 . . .
H63 H 0.2145(3) -0.08525(15) 0.5517(2) 0.0685(10) Uiso 1.000000 R . .
C64 C 0.0403(3) -0.10600(14) 0.4385(2) 0.0518(8) Uani 1.000000 . . .
H64 H 0.0613(3) -0.09043(14) 0.4029(2) 0.0622(9) Uiso 1.000000 R . .
N5A N -0.7854(10) -0.19772(17) 0.1692(10) 0.041(2) Uani 0.56(3) D U 2
C39B C -0.9280(6) -0.1845(2) 0.1332(3) 0.0393(12) Uani 0.500000 . . 2
H39B H -0.9794(6) -0.1850(2) 0.0693(3) 0.0472(15) Uiso 0.500000 R . 2
C40A C -0.9243(11) -0.1305(4) 0.1595(10) 0.040(2) Uani 0.500000 . . 2
C41A C -0.9766(9) -0.0936(6) 0.0968(6) 0.046(2) Uani 0.500000 . . 2
H41A H -1.0209(9) -0.1024(6) 0.0382(6) 0.055(3) Uiso 0.500000 R . 2
C42A C -0.9635(13) -0.0430(6) 0.1209(8) 0.054(3) Uani 0.500000 . . 2
H42A H -0.9969(13) -0.0177(6) 0.0784(8) 0.064(4) Uiso 0.500000 R . 2
C43A C -0.9016(17) -0.0299(6) 0.2068(13) 0.054(3) Uani 0.500000 . . 2
H43A H -0.8889(17) 0.0042(6) 0.2237(13) 0.065(4) Uiso 0.500000 R . 2
C44A C -0.8602(13) -0.0669(7) 0.2654(8) 0.052(3) Uani 0.500000 . . 2
H44A H -0.8238(13) -0.0586(7) 0.3233(8) 0.062(3) Uiso 0.500000 R . 2
C45A C -0.8698(10) -0.1170(5) 0.2424(9) 0.045(2) Uani 0.500000 . . 2
H45A H -0.8380(10) -0.1421(5) 0.2852(9) 0.055(3) Uiso 0.500000 R . 2
C46A C -0.9326(9) -0.2441(4) 0.2351(7) 0.0400(19) Uani 0.500000 . . 2
H46A H -0.8379(9) -0.2388(4) 0.2760(7) 0.048(2) Uiso 0.500000 R . 2
C47A C -0.9997(11) -0.2197(4) 0.1565(7) 0.036(2) Uani 0.500000 . . 2
C48A C -1.1374(13) -0.2293(6) 0.0982(7) 0.059(4) Uani 0.500000 . . 2
H48A H -1.1870(13) -0.2123(6) 0.0446(7) 0.070(4) Uiso 0.500000 R . 2
C49A C -1.2035(17) -0.2630(8) 0.1163(12) 0.068(5) Uani 0.500000 . . 2
H49A H -1.2963(17) -0.2708(8) 0.0741(12) 0.082(6) Uiso 0.500000 R . 2
C50A C -1.1335(14) -0.2858(5) 0.1972(13) 0.057(4) Uani 0.500000 . . 2
H50A H -1.1793(14) -0.3079(5) 0.2113(13) 0.068(4) Uiso 0.500000 R . 2
C51A C -1.0001(13) -0.2759(4) 0.2550(8) 0.054(2) Uani 0.500000 . . 2
H51A H -0.9523(13) -0.2910(4) 0.3101(8) 0.065(3) Uiso 0.500000 R . 2
C37A C -0.7359(8) -0.2422(3) 0.1979(4) 0.0397(14) Uani 0.500000 . U 1
H37A H -0.8004(8) -0.2669(3) 0.1872(4) 0.0476(17) Uiso 0.500000 R . 1

loop_
_atom_site_aniso_label
_atom_site_aniso_U_11
_atom_site_aniso_U_22
_atom_site_aniso_U_33
_atom_site_aniso_U_12
_atom_site_aniso_U_13
_atom_site_aniso_U_23
Ba1 0.05194(12) 0.03141(10) 0.04347(10) 0.00555(7) 0.02911(9) 0.00196(7)
N1 0.0437(12) 0.0347(12) 0.0374(12) -0.0005(10) 0.0243(10) -0.0014(10)
N2 0.0488(13) 0.0385(13) 0.0356(12) 0.0025(10) 0.0263(11) 0.0021(10)
N3 0.0417(12) 0.0382(12) 0.0349(11) -0.0015(10) 0.0228(10) -0.0030(10)
N4 0.0404(12) 0.0352(12) 0.0511(14) 0.0025(10) 0.0265(12) 0.0005(11)
N5 0.028(3) 0.045(3) 0.023(7) 0.002(2) 0.009(4) 0.002(2)
N6 0.0364(12) 0.0405(13) 0.0533(15) -0.0001(10) 0.0257(12) -0.0012(11)
C1 0.0483(16) 0.0361(15) 0.0404(15) 0.0033(12) 0.0264(13) 0.0025(12)
C2 0.075(2) 0.0344(15) 0.0507(18) 0.0077(15) 0.0374(18) 0.0061(13)
C3 0.072(2) 0.0322(15) 0.0523(18) 0.0055(14) 0.0351(17) -0.0027(13)
C4 0.0513(17) 0.0340(14) 0.0401(15) 0.0010(12) 0.0255(14) -0.0031(12)
C5 0.0513(17) 0.0409(15) 0.0390(15) 0.0040(13) 0.0283(14) 0.0064(12)
C6 0.0469(16) 0.0386(15) 0.0384(15) -0.0014(12) 0.0239(13) -0.0063(12)
C7 0.0502(16) 0.0384(15) 0.0365(14) 0.0022(12) 0.0255(13) 0.0026(12)
C8 0.0527(17) 0.0379(15) 0.0429(15) -0.0037(12) 0.0309(14) -0.0022(12)
C9 0.049(2) 0.109(4) 0.055(2) -0.007(2) 0.0289(18) -0.030(2)
C10 0.047(2) 0.135(4) 0.083(3) -0.007(2) 0.036(2) -0.044(3)
C11 0.075(3) 0.067(2) 0.084(3) -0.0085(19) 0.060(2) -0.020(2)
C12 0.082(3) 0.0507(19) 0.056(2) -0.0001(17) 0.050(2) -0.0051(15)
C13 0.064(2) 0.0480(17) 0.0428(16) 0.0024(15) 0.0316(16) -0.0012(14)
C14 0.0530(17) 0.0400(15) 0.0445(15) 0.0006(13) 0.0327(14) -0.0007(13)
C15 0.0559(18) 0.0452(17) 0.0468(16) 0.0032(14) 0.0334(15) 0.0000(13)
C16 0.0555(19) 0.059(2) 0.063(2) -0.0058(16) 0.0400(18) -0.0058(17)
C17 0.079(3) 0.051(2) 0.098(3) -0.0110(19) 0.066(3) -0.004(2)
C18 0.084(3) 0.0415(19) 0.116(4) 0.0077(18) 0.075(3) 0.016(2)
C19 0.062(2) 0.0451(18) 0.074(2) 0.0074(15) 0.0470(19) 0.0093(16)
C20 0.0426(15) 0.0433(15) 0.0341(13) 0.0003(12) 0.0229(12) -0.0047(12)
C21 0.0440(15) 0.0392(15) 0.0401(15) -0.0018(12) 0.0240(13) -0.0083(12)
C22 0.0504(17) 0.0494(18) 0.0509(18) -0.0049(14) 0.0299(15) -0.0032(14)
C23 0.0515(19) 0.058(2) 0.062(2) -0.0139(16) 0.0337(17) -0.0125(17)
C24 0.0434(17) 0.061(2) 0.0540(19) -0.0064(15) 0.0188(15) -0.0163(16)
C25 0.0515(19) 0.056(2) 0.0440(17) 0.0015(15) 0.0190(15) -0.0051(15)
C26 0.0477(17) 0.0515(18) 0.0400(15) -0.0013(14) 0.0228(14) -0.0009(13)
C27 0.0382(14) 0.0502(17) 0.0299(13) -0.0028(12) 0.0177(12) 0.0002(12)
C28 0.0497(18) 0.069(2) 0.0407(16) -0.0103(16) 0.0278(15) -0.0063(15)
C29 0.058(2) 0.085(3) 0.0422(17) -0.0276(19) 0.0266(16) -0.0020(18)
C30 0.064(2) 0.058(2) 0.0408(17) -0.0218(17) 0.0166(16) 0.0000(15)
C31 0.059(2) 0.0439(17) 0.0398(16) -0.0017(15) 0.0173(15) 0.0038(13)
C32 0.0418(15) 0.0451(16) 0.0396(15) 0.0007(13) 0.0211(13) 0.0045(12)
C33 0.0409(13) 0.0339(14) 0.0442(15) 0.0013(11) 0.0224(13) 0.0029(12)
C34 0.0480(16) 0.0367(15) 0.0494(17) -0.0017(12) 0.0261(14) -0.0062(13)
C35 0.0523(18) 0.0417(17) 0.076(2) -0.0014(14) 0.0391(18) -0.0154(16)
C36 0.0410(15) 0.0382(15) 0.0529(17) 0.0028(12) 0.0268(14) -0.0038(13)
C37B 0.042(2) 0.035(2) 0.033(4) 0.003(3) 0.021(4) 0.005(3)
C38 0.0399(16) 0.0401(16) 0.067(2) 0.0031(13) 0.0304(15) -0.0081(15)
C39A 0.038(3) 0.053(4) 0.030(3) -0.000(3) 0.017(2) -0.001(2)
C40 0.034(5) 0.053(5) 0.030(5) 0.002(4) 0.019(5) 0.000(5)
C41 0.034(6) 0.067(7) 0.044(4) -0.002(5) 0.027(4) 0.004(5)
C42 0.068(11) 0.051(5) 0.059(8) 0.006(7) 0.049(9) 0.011(5)
C43 0.052(7) 0.058(7) 0.070(10) -0.009(5) 0.041(7) 0.008(6)
C44 0.047(7) 0.059(6) 0.052(7) -0.006(5) 0.010(6) 0.007(5)
C45 0.043(8) 0.066(7) 0.052(7) -0.009(5) 0.021(7) 0.009(5)
C47 0.045(5) 0.042(4) 0.048(6) 0.002(4) 0.035(6) -0.002(7)
C46 0.024(4) 0.053(5) 0.046(5) 0.000(3) 0.016(4) -0.011(4)
C51 0.044(4) 0.052(7) 0.070(7) 0.002(5) 0.028(4) 0.008(6)
C50 0.051(7) 0.045(6) 0.119(15) -0.000(5) 0.043(11) -0.028(9)
C49 0.059(9) 0.102(19) 0.16(2) -0.037(10) 0.084(13) -0.085(18)
C48 0.039(4) 0.081(11) 0.046(5) -0.006(6) 0.026(4) -0.021(7)
C52 0.0410(15) 0.0466(16) 0.0538(17) -0.0030(13) 0.0314(14) -0.0078(14)
C53 0.0338(14) 0.0533(18) 0.0462(16) -0.0114(13) 0.0239(13) -0.0036(14)
C54 0.0507(18) 0.0475(18) 0.069(2) 0.0008(14) 0.0393(17) 0.0082(16)
C55 0.0485(19) 0.053(2) 0.097(3) -0.0035(16) 0.039(2) 0.015(2)
C56 0.055(2) 0.073(3) 0.089(3) -0.014(2) 0.021(2) 0.030(3)
C57 0.082(3) 0.103(4) 0.055(2) -0.036(3) 0.029(2) 0.017(2)
C58 0.057(2) 0.087(3) 0.054(2) -0.026(2) 0.0343(18) -0.0108(19)
C59 0.0389(14) 0.0382(14) 0.0520(17) 0.0031(12) 0.0280(14) -0.0001(13)
C60 0.0520(18) 0.0432(17) 0.068(2) 0.0034(14) 0.0429(17) 0.0042(15)
C61 0.066(2) 0.054(2) 0.063(2) 0.0132(16) 0.0455(19) 0.0119(16)
C62 0.0519(19) 0.061(2) 0.0498(18) 0.0134(16) 0.0274(16) 0.0078(15)
C63 0.0428(17) 0.069(2) 0.0531(19) 0.0005(16) 0.0243(15) 0.0034(17)
C64 0.0459(17) 0.062(2) 0.0507(18) -0.0020(15) 0.0295(15) 0.0042(16)
N5A 0.044(3) 0.037(2) 0.043(7) 0.0013(17) 0.027(4) -0.000(2)
C39B 0.045(3) 0.045(3) 0.023(2) 0.008(2) 0.017(2) 0.001(2)
C40A 0.052(6) 0.045(4) 0.036(5) 0.013(4) 0.032(5) 0.012(6)
C41A 0.038(5) 0.063(7) 0.041(4) 0.021(5) 0.024(4) 0.012(4)
C42A 0.070(6) 0.045(8) 0.054(7) 0.016(6) 0.040(6) 0.008(5)
C43A 0.043(7) 0.053(6) 0.086(9) -0.011(5) 0.048(6) -0.019(7)
C44A 0.039(6) 0.071(10) 0.045(4) -0.003(6) 0.024(4) -0.017(6)
C45A 0.060(5) 0.046(7) 0.039(6) 0.011(4) 0.034(5) -0.002(5)
C46A 0.028(5) 0.056(5) 0.039(4) -0.006(4) 0.022(3) 0.000(4)
C47A 0.030(5) 0.046(4) 0.025(5) 0.004(3) 0.012(5) -0.006(4)
C48A 0.028(8) 0.090(12) 0.035(5) 0.007(5) 0.005(6) -0.005(7)
C49A 0.037(5) 0.112(16) 0.046(8) -0.018(10) 0.018(6) -0.011(10)
C50A 0.046(8) 0.063(5) 0.080(8) -0.007(5) 0.046(8) -0.021(5)
C51A 0.041(5) 0.059(6) 0.067(6) -0.007(4) 0.034(5) -0.011(5)
C37A 0.040(4) 0.042(2) 0.033(4) 0.000(3) 0.019(4) 0.004(3)

loop_
_atom_type_symbol
_atom_type_scat_dispersion_real
_atom_type_scat_dispersion_imag
_atom_type_scat_Cromer_Mann_a1
_atom_type_scat_Cromer_Mann_a2
_atom_type_scat_Cromer_Mann_a3
_atom_type_scat_Cromer_Mann_a4
_atom_type_scat_Cromer_Mann_b1
_atom_type_scat_Cromer_Mann_b2
_atom_type_scat_Cromer_Mann_b3
_atom_type_scat_Cromer_Mann_b4
_atom_type_scat_Cromer_Mann_c
_atom_type_scat_source
_atom_type_scat_dispersion_source
H 0.00000 0.00000 0.49300 0.32291 0.14019 0.04081 10.51090 26.12570 3.14236 57.79970 0.0030380000826 'International Tables Volume C Table 6.1.1.4 (pp. 500-502)' 'Henke, Gullikson and Davis, At. Data and Nucl. Data Tables, 1993, 54, 2'
C 0.01920 0.00962 2.31000 1.02000 1.58860 0.86500 20.84390 10.20750 0.56870 51.65120 0.215599998832 'International Tables Volume C Table 6.1.1.4 (pp. 500-502)' 'Henke, Gullikson and Davis, At. Data and Nucl. Data Tables, 1993, 54, 2'
Ba -0.97226 9.03860 20.33610 19.29700 10.88800 2.69590 3.21600 0.27560 20.20730 167.20200 2.77309989929 'International Tables Volume C Table 6.1.1.4 (pp. 500-502)' 'Henke, Gullikson and Davis, At. Data and Nucl. Data Tables, 1993, 54, 2'
N 0.03256 0.01839 12.21260 3.13220 2.01250 1.16630 0.00570 9.89330 28.99750 0.58260 -11.5290002823 'International Tables Volume C Table 6.1.1.4 (pp. 500-502)' 'Henke, Gullikson and Davis, At. Data and Nucl. Data Tables, 1993, 54, 2'

loop_
_geom_angle_atom_site_label_1
_geom_angle_atom_site_label_2
_geom_angle_atom_site_label_3
_geom_angle
_geom_angle_site_symmetry_1
_geom_angle_site_symmetry_3
_geom_angle_publ_flag
N2 Ba1 N1 58.50(7) . . y
N3 Ba1 N1 58.17(7) . . y
N3 Ba1 N2 116.66(6) . . y
N4 Ba1 N1 168.36(8) . . y
N4 Ba1 N2 110.35(7) . . y
N4 Ba1 N3 132.90(7) . . y
N5 Ba1 N1 126.06(13) . . y
N5 Ba1 N2 109.2(3) . . y
N5 Ba1 N3 106.3(3) . . y
N5 Ba1 N4 58.50(14) . . y
N6 Ba1 N1 120.56(7) . . y
N6 Ba1 N2 106.19(7) . . y
N6 Ba1 N3 105.38(7) . . y
N6 Ba1 N4 56.81(7) . . y
N6 Ba1 N5 113.34(12) . . y
N5A Ba1 N1 122.88(15) . . y
N5A Ba1 N2 95.0(3) . . y
N5A Ba1 N3 118.2(2) . . y
N5A Ba1 N4 58.22(11) . . y
N5A Ba1 N5 14.88(12) . . y
N5A Ba1 N6 115.02(11) . . y
C1 N1 Ba1 126.81(18) . . ?
C4 N1 Ba1 126.87(19) . . ?
C4 N1 C1 106.3(2) . . ?
C5 N2 Ba1 112.22(18) . . ?
C7 N2 Ba1 131.88(17) . . ?
C7 N2 C5 115.4(2) . . ?
C6 N3 Ba1 113.62(18) . . ?
C20 N3 Ba1 127.23(17) . . ?
C20 N3 C6 117.1(2) . . ?
C33 N4 Ba1 124.50(19) . . ?
C36 N4 Ba1 127.4(2) . . ?
C36 N4 C33 106.3(2) . . ?
C39A N5 Ba1 118.4(4) . . ?
C37A N5 Ba1 118.2(6) . . ?
C37A N5 C39A 123.3(6) . . ?
C38 N6 Ba1 113.35(19) . . ?
C52 N6 Ba1 128.44(18) . . ?
C52 N6 C38 116.4(3) . . ?
C2 C1 N1 110.9(3) . . ?
C5 C1 N1 119.2(3) . . ?
C5 C1 C2 129.8(3) . . ?
H2 C2 C1 127.04(18) . . ?
C3 C2 C1 105.9(3) . . ?
C3 C2 H2 127.04(18) . . ?
H3 C3 C2 126.78(18) . . ?
C4 C3 C2 106.4(3) . . ?
C4 C3 H3 126.78(18) . . ?
C3 C4 N1 110.4(3) . . ?
C6 C4 N1 118.4(3) . . ?
C6 C4 C3 131.1(3) . . ?
C1 C5 N2 123.2(3) . . ?
H5 C5 N2 118.42(17) . . ?
H5 C5 C1 118.42(16) . . ?
C4 C6 N3 122.1(3) . . ?
H6 C6 N3 118.93(16) . . ?
H6 C6 C4 118.93(16) . . ?
H7 C7 N2 107.78(15) . . ?
C8 C7 N2 112.8(2) . . ?
C8 C7 H7 107.78(16) . . ?
C14 C7 N2 108.9(2) . . ?
C14 C7 H7 107.78(16) . . ?
C14 C7 C8 111.7(2) . . ?
C9 C8 C7 123.7(3) . . ?
C13 C8 C7 118.1(3) . . ?
C13 C8 C9 118.2(3) . . ?
H9 C9 C8 119.9(2) . . ?
C10 C9 C8 120.3(4) . . ?
C10 C9 H9 119.9(2) . . ?
H10 C10 C9 119.5(2) . . ?
C11 C10 C9 120.9(4) . . ?
C11 C10 H10 119.5(2) . . ?
H11 C11 C10 120.3(2) . . ?
C12 C11 C10 119.3(3) . . ?
C12 C11 H11 120.3(2) . . ?
H12 C12 C11 119.8(2) . . ?
C13 C12 C11 120.3(3) . . ?
C13 C12 H12 119.8(2) . . ?
C12 C13 C8 120.9(3) . . ?
H13 C13 C8 119.5(2) . . ?
H13 C13 C12 119.5(2) . . ?
C15 C14 C7 119.4(3) . . ?
C19 C14 C7 121.4(3) . . ?
C19 C14 C15 119.2(3) . . ?
H15 C15 C14 119.90(19) . . ?
C16 C15 C14 120.2(3) . . ?
C16 C15 H15 119.9(2) . . ?
H16 C16 C15 120.0(2) . . ?
C17 C16 C15 120.0(3) . . ?
C17 C16 H16 120.0(2) . . ?
H17 C17 C16 120.2(2) . . ?
C18 C17 C16 119.7(3) . . ?
C18 C17 H17 120.2(2) . . ?
H18 C18 C17 119.5(2) . . ?
C19 C18 C17 121.1(4) . . ?
C19 C18 H18 119.5(2) . . ?
C18 C19 C14 119.8(3) . . ?
H19 C19 C14 120.1(2) . . ?
H19 C19 C18 120.1(2) . . ?
H20 C20 N3 108.06(14) . . ?
C21 C20 N3 112.4(2) . . ?
C21 C20 H20 108.06(15) . . ?
C27 C20 N3 108.2(2) . . ?
C27 C20 H20 108.06(15) . . ?
C27 C20 C21 112.0(2) . . ?
C22 C21 C20 122.2(3) . . ?
C26 C21 C20 119.5(3) . . ?
C26 C21 C22 118.3(3) . . ?
H22 C22 C21 119.70(19) . . ?
C23 C22 C21 120.6(3) . . ?
C23 C22 H22 119.7(2) . . ?
H23 C23 C22 119.9(2) . . ?
C24 C23 C22 120.3(3) . . ?
C24 C23 H23 119.9(2) . . ?
H24 C24 C23 120.0(2) . . ?
C25 C24 C23 120.0(3) . . ?
C25 C24 H24 120.0(2) . . ?
H25 C25 C24 120.1(2) . . ?
C26 C25 C24 119.8(3) . . ?
C26 C25 H25 120.1(2) . . ?
C25 C26 C21 121.1(3) . . ?
H26 C26 C21 119.44(18) . . ?
H26 C26 C25 119.4(2) . . ?
C28 C27 C20 121.4(3) . . ?
C32 C27 C20 119.9(3) . . ?
C32 C27 C28 118.7(3) . . ?
H28 C28 C27 119.8(2) . . ?
C29 C28 C27 120.4(3) . . ?
C29 C28 H28 119.8(2) . . ?
H29 C29 C28 119.8(2) . . ?
C30 C29 C28 120.3(3) . . ?
C30 C29 H29 119.8(2) . . ?
H30 C30 C29 120.0(2) . . ?
C31 C30 C29 119.9(3) . . ?
C31 C30 H30 120.0(2) . . ?
H31 C31 C30 120.0(2) . . ?
C32 C31 C30 119.9(3) . . ?
C32 C31 H31 120.0(2) . . ?
C31 C32 C27 120.7(3) . . ?
H32 C32 C27 119.65(17) . . ?
H32 C32 C31 119.7(2) . . ?
C34 C33 N4 110.5(3) . . ?
C37B C33 N4 120.3(4) . . ?
C37B C33 C34 127.5(4) . . ?
C37A C33 N4 113.7(4) . . ?
C37A C33 C34 134.4(4) . . ?
C37A C33 C37B 22.7(3) . . ?
H34 C34 C33 126.98(18) . . ?
C35 C34 C33 106.0(3) . . ?
C35 C34 H34 126.98(18) . . ?
H35 C35 C34 126.92(18) . . ?
C36 C35 C34 106.2(3) . . ?
C36 C35 H35 126.92(18) . . ?
C35 C36 N4 111.0(3) . . ?
C38 C36 N4 118.1(3) . . ?
C38 C36 C35 131.0(3) . . ?
H37B C37B C33 120.8(4) . . ?
N5A C37B C33 118.3(7) . . ?
N5A C37B H37B 120.8(5) . . ?
C36 C38 N6 121.1(3) . . ?
H38 C38 N6 119.46(18) . . ?
H38 C38 C36 119.46(17) . . ?
H39A C39A N5 105.2(6) . . ?
C40 C39A N5 116.4(7) . . ?
C40 C39A H39A 105.2(4) . . ?
C47 C39A N5 108.1(6) . . ?
C47 C39A H39A 105.2(7) . . ?
C47 C39A C40 115.5(7) . . ?
C41 C40 C39A 118.6(10) . . ?
C45 C40 C39A 122.7(10) . . ?
C45 C40 C41 118.7(10) . . ?
H41 C41 C40 120.0(7) . . ?
C42 C41 C40 120.1(9) . . ?
C42 C41 H41 120.0(7) . . ?
H42 C42 C41 119.7(7) . . ?
C43 C42 C41 120.6(10) . . ?
C43 C42 H42 119.7(8) . . ?
H43 C43 C42 120.0(9) . . ?
C44 C43 C42 119.9(17) . . ?
C44 C43 H43 120.0(13) . . ?
H44 C44 C43 120.3(13) . . ?
C45 C44 C43 119.4(15) . . ?
C45 C44 H44 120.3(9) . . ?
C44 C45 C40 121.1(13) . . ?
H45 C45 C40 119.5(7) . . ?
H45 C45 C44 119.5(9) . . ?
C46 C47 C39A 122.0(14) . . ?
C48 C47 C39A 121.2(17) . . ?
C48 C47 C46 116.8(10) . . ?
H46 C46 C47 118.7(7) . . ?
C51 C46 C47 122.6(9) . . ?
C51 C46 H46 118.7(9) . . ?
H51 C51 C46 121.4(9) . . ?
C50 C51 C46 117.2(13) . . ?
C50 C51 H51 121.4(13) . . ?
H50 C50 C51 118.6(13) . . ?
C49 C50 C51 122.7(16) . . ?
C49 C50 H50 118.6(12) . . ?
H49 C49 C50 120.5(12) . . ?
C48 C49 C50 119.1(15) . . ?
C48 C49 H49 120.5(13) . . ?
C49 C48 C47 121.3(12) . . ?
H48 C48 C47 119.3(10) . . ?
H48 C48 C49 119.3(13) . . ?
H52 C52 N6 108.72(16) . . ?
C53 C52 N6 106.9(2) . . ?
C53 C52 H52 108.72(16) . . ?
C59 C52 N6 111.5(3) . . ?
C59 C52 H52 108.72(16) . . ?
C59 C52 C53 112.2(3) . . ?
C54 C53 C52 120.8(3) . . ?
C58 C53 C52 120.4(3) . . ?
C58 C53 C54 118.5(3) . . ?
H54 C54 C53 119.2(2) . . ?
C55 C54 C53 121.6(4) . . ?
C55 C54 H54 119.2(3) . . ?
H55 C55 C54 120.3(3) . . ?
C56 C55 C54 119.4(4) . . ?
C56 C55 H55 120.3(3) . . ?
H56 C56 C55 120.0(3) . . ?
C57 C56 C55 119.9(4) . . ?
C57 C56 H56 120.0(3) . . ?
H57 C57 C56 119.3(3) . . ?
C58 C57 C56 121.4(4) . . ?
C58 C57 H57 119.3(3) . . ?
C57 C58 C53 119.0(4) . . ?
H58 C58 C53 120.5(2) . . ?
H58 C58 C57 120.5(3) . . ?
C60 C59 C52 122.6(3) . . ?
C64 C59 C52 118.9(3) . . ?
C64 C59 C60 118.5(3) . . ?
H60 C60 C59 119.8(2) . . ?
C61 C60 C59 120.4(3) . . ?
C61 C60 H60 119.8(2) . . ?
H61 C61 C60 119.6(2) . . ?
C62 C61 C60 120.8(3) . . ?
C62 C61 H61 119.6(2) . . ?
H62 C62 C61 120.4(2) . . ?
C63 C62 C61 119.1(3) . . ?
C63 C62 H62 120.4(2) . . ?
H63 C63 C62 119.7(2) . . ?
C64 C63 C62 120.5(3) . . ?
C64 C63 H63 119.7(2) . . ?
C63 C64 C59 120.7(3) . . ?
H64 C64 C59 119.64(19) . . ?
H64 C64 C63 119.6(2) . . ?
C37B N5A Ba1 118.1(5) . . ?
C39B N5A Ba1 122.4(3) . . ?
C39B N5A C37B 118.4(7) . . ?
H39B C39B N5A 107.1(6) . . ?
C40A C39B N5A 105.7(6) . . ?
C40A C39B H39B 107.1(6) . . ?
C47A C39B N5A 115.2(6) . . ?
C47A C39B H39B 107.1(4) . . ?
C47A C39B C40A 114.1(7) . . ?
C41A C40A C39B 118.6(13) . . ?
C45A C40A C39B 122.4(11) . . ?
C45A C40A C41A 119.0(11) . . ?
H41A C41A C40A 120.2(9) . . ?
C42A C41A C40A 119.5(9) . . ?
C42A C41A H41A 120.2(7) . . ?
H42A C42A C41A 119.7(7) . . ?
C43A C42A C41A 120.5(10) . . ?
C43A C42A H42A 119.7(9) . . ?
H43A C43A C42A 120.8(9) . . ?
C44A C43A C42A 118.4(14) . . ?
C44A C43A H43A 120.8(11) . . ?
H44A C44A C43A 119.4(11) . . ?
C45A C44A C43A 121.3(14) . . ?
C45A C44A H44A 119.4(8) . . ?
C44A C45A C40A 121.1(12) . . ?
H45A C45A C40A 119.5(7) . . ?
H45A C45A C44A 119.5(8) . . ?
C47A C46A H46A 119.3(6) . . ?
C51A C46A H46A 119.3(8) . . ?
C51A C46A C47A 121.5(11) . . ?
C46A C47A C39B 122.5(9) . . ?
C48A C47A C39B 120.3(11) . . ?
C48A C47A C46A 117.2(10) . . ?
H48A C48A C47A 119.3(8) . . ?
C49A C48A C47A 121.4(12) . . ?
C49A C48A H48A 119.3(9) . . ?
H49A C49A C48A 120.1(9) . . ?
C50A C49A C48A 119.7(13) . . ?
C50A C49A H49A 120.1(9) . . ?
H50A C50A C49A 120.4(9) . . ?
C51A C50A C49A 119.2(13) . . ?
C51A C50A H50A 120.4(10) . . ?
C50A C51A C46A 120.9(14) . . ?
H51A C51A C46A 119.6(8) . . ?
H51A C51A C50A 119.6(10) . . ?
C33 C37A N5 120.5(7) . . ?
H37A C37A N5 119.8(5) . . ?
H37A C37A C33 119.8(4) . . ?

loop_
_geom_bond_atom_site_label_1
_geom_bond_atom_site_label_2
_geom_bond_distance
_geom_bond_site_symmetry_2
_geom_bond_publ_flag
Ba1 N1 2.641(2) . y
Ba1 N2 3.057(2) . y
Ba1 N3 3.017(2) . y
Ba1 N4 2.664(2) . y
Ba1 N5 2.837(6) . y
Ba1 N6 3.057(2) . y
Ba1 N5A 2.923(6) . y
N1 C1 1.350(4) . ?
N1 C4 1.357(4) . ?
N2 C5 1.285(4) . ?
N2 C7 1.478(3) . ?
N3 C6 1.285(4) . ?
N3 C20 1.475(3) . ?
N4 C33 1.360(4) . ?
N4 C36 1.340(4) . ?
N5 C39A 1.468(10) . ?
N5 C37A 1.299(11) . ?
N6 C38 1.286(4) . ?
N6 C52 1.470(4) . ?
C1 C2 1.411(4) . ?
C1 C5 1.443(4) . ?
C2 H2 0.9500 . ?
C2 C3 1.381(4) . ?
C3 H3 0.9500 . ?
C3 C4 1.409(4) . ?
C4 C6 1.432(4) . ?
C5 H5 0.9500 . ?
C6 H6 0.9500 . ?
C7 H7 1.0000 . ?
C7 C8 1.523(4) . ?
C7 C14 1.527(4) . ?
C8 C9 1.364(5) . ?
C8 C13 1.394(4) . ?
C9 H9 0.9500 . ?
C9 C10 1.398(5) . ?
C10 H10 0.9500 . ?
C10 C11 1.361(6) . ?
C11 H11 0.9500 . ?
C11 C12 1.365(5) . ?
C12 H12 0.9500 . ?
C12 C13 1.379(5) . ?
C13 H13 0.9500 . ?
C14 C15 1.391(4) . ?
C14 C19 1.387(4) . ?
C15 H15 0.9500 . ?
C15 C16 1.393(5) . ?
C16 H16 0.9500 . ?
C16 C17 1.379(5) . ?
C17 H17 0.9500 . ?
C17 C18 1.372(6) . ?
C18 H18 0.9500 . ?
C18 C19 1.386(5) . ?
C19 H19 0.9500 . ?
C20 H20 1.0000 . ?
C20 C21 1.526(4) . ?
C20 C27 1.518(4) . ?
C21 C22 1.386(4) . ?
C21 C26 1.390(4) . ?
C22 H22 0.9500 . ?
C22 C23 1.394(5) . ?
C23 H23 0.9500 . ?
C23 C24 1.373(5) . ?
C24 H24 0.9500 . ?
C24 C25 1.379(5) . ?
C25 H25 0.9500 . ?
C25 C26 1.389(4) . ?
C26 H26 0.9500 . ?
C27 C28 1.385(4) . ?
C27 C32 1.393(4) . ?
C28 H28 0.9500 . ?
C28 C29 1.396(5) . ?
C29 H29 0.9500 . ?
C29 C30 1.372(6) . ?
C30 H30 0.9500 . ?
C30 C31 1.382(5) . ?
C31 H31 0.9500 . ?
C31 C32 1.390(4) . ?
C32 H32 0.9500 . ?
C33 C34 1.398(4) . ?
C33 C37B 1.421(9) . ?
C33 C37A 1.477(9) . ?
C34 H34 0.9500 . ?
C34 C35 1.385(4) . ?
C35 H35 0.9500 . ?
C35 C36 1.401(4) . ?
C36 C38 1.446(4) . ?
C37B H37B 0.9500 . ?
C37B N5A 1.298(9) . ?
C38 H38 0.9500 . ?
C39A H39A 1.0000 . ?
C39A C40 1.527(13) . ?
C39A C47 1.501(12) . ?
C40 C41 1.373(14) . ?
C40 C45 1.386(16) . ?
C41 H41 0.9500 . ?
C41 C42 1.394(14) . ?
C42 H42 0.9500 . ?
C42 C43 1.35(3) . ?
C43 H43 0.9500 . ?
C43 C44 1.390(16) . ?
C44 H44 0.9500 . ?
C44 C45 1.374(13) . ?
C45 H45 0.9500 . ?
C47 C46 1.390(13) . ?
C47 C48 1.355(13) . ?
C46 H46 0.9500 . ?
C46 C51 1.387(13) . ?
C51 H51 0.9500 . ?
C51 C50 1.366(15) . ?
C50 H50 0.9500 . ?
C50 C49 1.32(3) . ?
C49 H49 0.9500 . ?
C49 C48 1.41(2) . ?
C48 H48 0.9500 . ?
C52 H52 1.0000 . ?
C52 C53 1.520(4) . ?
C52 C59 1.527(4) . ?
C53 C54 1.386(5) . ?
C53 C58 1.380(5) . ?
C54 H54 0.9500 . ?
C54 C55 1.385(5) . ?
C55 H55 0.9500 . ?
C55 C56 1.363(6) . ?
C56 H56 0.9500 . ?
C56 C57 1.359(7) . ?
C57 H57 0.9500 . ?
C57 C58 1.403(6) . ?
C58 H58 0.9500 . ?
C59 C60 1.391(4) . ?
C59 C64 1.384(4) . ?
C60 H60 0.9500 . ?
C60 C61 1.381(5) . ?
C61 H61 0.9500 . ?
C61 C62 1.382(5) . ?
C62 H62 0.9500 . ?
C62 C63 1.373(5) . ?
C63 H63 0.9500 . ?
C63 C64 1.389(5) . ?
C64 H64 0.9500 . ?
N5A C39B 1.481(9) . ?
C39B H39B 1.0000 . ?
C39B C40A 1.525(13) . ?
C39B C47A 1.510(13) . ?
C40A C41A 1.391(12) . ?
C40A C45A 1.365(11) . ?
C41A H41A 0.9500 . ?
C41A C42A 1.409(14) . ?
C42A H42A 0.9500 . ?
C42A C43A 1.40(2) . ?
C43A H43A 0.9500 . ?
C43A C44A 1.36(3) . ?
C44A H44A 0.9500 . ?
C44A C45A 1.395(13) . ?
C45A H45A 0.9500 . ?
C46A H46A 0.9500 . ?
C46A C47A 1.389(13) . ?
C46A C51A 1.377(12) . ?
C47A C48A 1.389(14) . ?
C48A H48A 0.9500 . ?
C48A C49A 1.377(18) . ?
C49A H49A 0.9500 . ?
C49A C50A 1.40(3) . ?
C50A H50A 0.9500 . ?
C50A C51A 1.350(15) . ?
C51A H51A 0.9500 . ?
C37A H37A 0.9500 . ?

loop_
_geom_torsion_atom_site_label_1
_geom_torsion_atom_site_label_2
_geom_torsion_atom_site_label_3
_geom_torsion_atom_site_label_4
_geom_torsion
_geom_torsion_site_symmetry_1
_geom_torsion_site_symmetry_2
_geom_torsion_site_symmetry_3
_geom_torsion_site_symmetry_4
_geom_torsion_publ_flag
Ba1 N1 C1 C2 -179.5(3) . . . . ?
Ba1 N1 C1 C5 3.5(2) . . . . ?
Ba1 N1 C4 C3 -180.0(3) . . . . ?
Ba1 N1 C4 C6 -2.2(2) . . . . ?
Ba1 N2 C5 C1 1.4(2) . . . . ?
Ba1 N2 C7 C8 -75.6(2) . . . . ?
Ba1 N2 C7 C14 48.9(2) . . . . ?
Ba1 N3 C6 C4 -10.3(2) . . . . ?
Ba1 N3 C20 C21 102.3(2) . . . . ?
Ba1 N3 C20 C27 -21.8(2) . . . . ?
Ba1 N4 C33 C34 167.2(2) . . . . ?
Ba1 N4 C33 C37B 0.6(4) . . . . ?
Ba1 N4 C33 C37A -23.8(3) . . . . ?
Ba1 N4 C36 C35 -166.1(3) . . . . ?
Ba1 N4 C36 C38 13.9(3) . . . . ?
Ba1 N5 C39A C40 157.9(7) . . . . ?
Ba1 N5 C39A C47 26.0(11) . . . . ?
Ba1 N5 C37A C33 8.5(11) . . . . ?
Ba1 N6 C38 C36 -15.5(2) . . . . ?
Ba1 N6 C52 C53 -28.1(2) . . . . ?
Ba1 N6 C52 C59 94.8(2) . . . . ?
Ba1 N5A C37B C33 8.2(10) . . . . ?
Ba1 N5A C39B C40A -17.6(10) . . . . ?
Ba1 N5A C39B C47A -144.5(6) . . . . ?
N1 C1 C2 C3 -1.2(3) . . . . ?
N1 C1 C5 N2 -3.1(3) . . . . ?
N1 C4 C3 C2 -0.1(3) . . . . ?
N1 C4 C6 N3 9.2(3) . . . . ?
N2 C5 C1 C2 -179.5(3) . . . . ?
N2 C7 C8 C9 5.0(4) . . . . ?
N2 C7 C8 C13 -174.1(3) . . . . ?
N2 C7 C14 C15 98.0(3) . . . . ?
N2 C7 C14 C19 -81.4(3) . . . . ?
N3 C6 C4 C3 -173.6(3) . . . . ?
N3 C20 C21 C22 19.3(3) . . . . ?
N3 C20 C21 C26 -164.2(2) . . . . ?
N3 C20 C27 C28 -121.6(2) . . . . ?
N3 C20 C27 C32 57.5(3) . . . . ?
N4 C33 C34 C35 -1.5(3) . . . . ?
N4 C33 C37B N5A -6.2(8) . . . . ?
N4 C33 C37A N5 8.5(8) . . . . ?
N4 C36 C35 C34 -0.1(3) . . . . ?
N4 C36 C38 N6 3.9(4) . . . . ?
N5 C39A C40 C41 90.4(9) . . . . ?
N5 C39A C40 C45 -90.0(11) . . . . ?
N5 C39A C47 C46 53.0(8) . . . . ?
N5 C39A C47 C48 -123.6(9) . . . . ?
N5 C37A C33 C34 173.9(8) . . . . ?
N5 C37A C33 C37B -103.7(14) . . . . ?
N6 C38 C36 C35 -176.2(3) . . . . ?
N6 C52 C53 C54 70.0(3) . . . . ?
N6 C52 C53 C58 -105.2(3) . . . . ?
N6 C52 C59 C60 1.5(3) . . . . ?
N6 C52 C59 C64 -179.0(3) . . . . ?
C1 C2 C3 C4 0.7(3) . . . . ?
C2 C3 C4 C6 -177.5(3) . . . . ?
C7 C8 C9 C10 -178.8(4) . . . . ?
C7 C8 C13 C12 178.6(3) . . . . ?
C7 C14 C15 C16 -179.6(3) . . . . ?
C7 C14 C19 C18 -179.4(3) . . . . ?
C8 C9 C10 C11 -0.5(5) . . . . ?
C8 C13 C12 C11 0.9(4) . . . . ?
C9 C10 C11 C12 0.8(7) . . . . ?
C10 C11 C12 C13 -0.9(5) . . . . ?
C14 C15 C16 C17 -0.8(4) . . . . ?
C14 C19 C18 C17 -1.2(4) . . . . ?
C15 C16 C17 C18 0.8(4) . . . . ?
C16 C17 C18 C19 0.2(5) . . . . ?
C20 C21 C22 C23 177.6(3) . . . . ?
C20 C21 C26 C25 -177.4(3) . . . . ?
C20 C27 C28 C29 179.7(3) . . . . ?
C20 C27 C32 C31 -177.5(3) . . . . ?
C21 C22 C23 C24 -1.3(4) . . . . ?
C21 C26 C25 C24 0.6(4) . . . . ?
C22 C23 C24 C25 1.1(4) . . . . ?
C23 C24 C25 C26 -0.8(4) . . . . ?
C27 C28 C29 C30 -1.7(4) . . . . ?
C27 C32 C31 C30 -2.9(3) . . . . ?
C28 C29 C30 C31 0.6(4) . . . . ?
C29 C30 C31 C32 1.7(4) . . . . ?
C33 C34 C35 C36 0.9(3) . . . . ?
C33 C37B N5A C39B 176.7(7) . . . . ?
C34 C35 C36 C38 180.0(3) . . . . ?
C37B N5A C39B C40A 174.4(11) . . . . ?
C37B N5A C39B C47A 47.5(13) . . . . ?
C39A C40 C41 C42 -179.3(9) . . . . ?
C39A C40 C45 C44 -178.2(14) . . . . ?
C39A C47 C46 C51 -178.2(7) . . . . ?
C39A C47 C48 C49 179.9(10) . . . . ?
C40 C41 C42 C43 -4.9(15) . . . . ?
C40 C45 C44 C43 -0.2(18) . . . . ?
C41 C42 C43 C44 6.1(16) . . . . ?
C42 C43 C44 C45 -4(2) . . . . ?
C47 C46 C51 C50 1.8(10) . . . . ?
C47 C48 C49 C50 -5.4(13) . . . . ?
C46 C51 C50 C49 -4.2(13) . . . . ?
C51 C50 C49 C48 5.9(15) . . . . ?
C52 C53 C54 C55 -173.1(3) . . . . ?
C52 C53 C58 C57 173.2(3) . . . . ?
C52 C59 C60 C61 -179.5(3) . . . . ?
C52 C59 C64 C63 -179.7(3) . . . . ?
C53 C54 C55 C56 -0.1(4) . . . . ?
C53 C58 C57 C56 0.0(4) . . . . ?
C54 C55 C56 C57 -2.0(4) . . . . ?
C55 C56 C57 C58 2.0(5) . . . . ?
C59 C60 C61 C62 -0.6(4) . . . . ?
C59 C64 C63 C62 -0.9(4) . . . . ?
C60 C61 C62 C63 -0.5(4) . . . . ?
C61 C62 C63 C64 1.3(4) . . . . ?
N5A C39B C40A C41A 108.3(8) . . . . ?
N5A C39B C40A C45A -70.8(9) . . . . ?
N5A C39B C47A C46A 33.6(9) . . . . ?
N5A C39B C47A C48A -145.5(9) . . . . ?
C39B C40A C41A C42A -174.5(9) . . . . ?
C39B C40A C45A C44A 175.9(10) . . . . ?
C39B C47A C46A C51A 179.8(9) . . . . ?
C39B C47A C48A C49A 176.9(12) . . . . ?
C40A C41A C42A C43A -1.7(11) . . . . ?
C40A C45A C44A C43A -1.5(13) . . . . ?
C41A C42A C43A C44A -2.8(14) . . . . ?
C42A C43A C44A C45A 4.4(16) . . . . ?
C46A C47A C48A C49A -2.3(14) . . . . ?
C46A C51A C50A C49A -0.4(15) . . . . ?
C47A C48A C49A C50A 4.3(13) . . . . ?
C48A C49A C50A C51A -3(2) . . . . ?

loop_
_restr_equal_distance_atom_site_label_1
_restr_equal_distance_atom_site_label_2
_restr_equal_distance_site_symmetry_2
_restr_equal_distance_class_id
Ba1 N5 1 1
Ba1 N5A 1 1

loop_
_restr_equal_distance_class_class_id
_restr_equal_distance_class_target_weight_param
_restr_equal_distance_class_average
_restr_equal_distance_class_esd
_restr_equal_distance_class_diff_max
1 0.0200 2.8800 0.0431 0.0431

loop_
_restr_U_rigid_atom_site_label_1
_restr_U_rigid_atom_site_label_2
_restr_U_rigid_target_weight_param
_restr_U_rigid_U_parallel
_restr_U_rigid_diff
N5 C33 0.0010 0.0419 -0.0005
N5 C37A 0.0010 0.0444 -0.0003
C33 C37B 0.0010 0.0417 -0.0003
C33 N5A 0.0010 0.0387 0.0005
C33 C37A 0.0010 0.0451 -0.0004
C37B N5A 0.0010 0.0367 -0.0001
C37B C37A 0.0010 0.0341 -0.0012
